data_1545999
loop_
_publ_author_name
'Malika El-Ghozzi'
'Daniel Avignant'
'Maurice Guillot'

_publ_section_title
;
 Synthesis, structures, and characterization of MMnZrF7 (M = Tl, Rb, NH4,
 K) fluorides : an example of 7-coordination of divalent manganese
;
_journal_name_full 'Journal of Solid State Chemistry'
_journal_page_first 51
_journal_page_last 58
_journal_paper_doi 10.1006/jssc.1994.1008
_journal_volume 108
_journal_year 1994
_chemical_formula_sum 'F7 Mn Tl Zr'
_chemical_formula_weight 483.534
_space_group_IT_number 11
_symmetry_cell_setting monoclinic
_symmetry_Int_Tables_number 11
_symmetry_space_group_name_Hall '-P 2yb'
_symmetry_space_group_name_H-M 'P 1 21/m 1'
_cell_angle_alpha 90.
_cell_angle_beta 118.0(2)
_cell_angle_gamma 90.
_cell_formula_units_Z 2
_cell_length_a 6.450(1)
_cell_length_b 8.250(1)
_cell_length_c 6.459(2)
_cell_volume 303.5(6)
_diffrn_ambient_temperature 293
_diffrn_radiation_probe x-ray
_diffrn_radiation_type MoK\a
_diffrn_radiation_wavelength 0.71069
_exptl_absorpt_coefficient_mu 30.55
_exptl_crystal_density_diffrn 5.31
_exptl_crystal_F_000 418
_refine_ls_number_parameters 45
_refine_ls_number_reflns 562
_refine_ls_R_factor_gt 0.038
_refine_ls_wR_factor_gt 0.043
_cod_data_source_file JSSC-1994-108-51-58-1.cif
_cod_data_source_block TlMnZrF7
_cod_original_sg_symbol_H-M 'P 21/m'
_cod_database_code 1545999

loop_
_space_group_symop_id
_space_group_symop_operation_xyz
1 x,y,z
2 -x,1/2+y,-z
3 -x,-y,-z
4 x,1/2-y,z

loop_
_atom_site_label
_atom_site_type_symbol
_atom_site_thermal_displace_type
_atom_site_fract_x
_atom_site_fract_y
_atom_site_fract_z
_atom_site_occupancy
_atom_site_U_iso_or_equiv
_atom_site_calc_flag
_atom_site_refinement_flags
_atom_site_disorder_assembly
_atom_site_disorder_group
Tl Tl Uiso 0.00000 0.50000 0.50000 1.000 0.0276 . . . .
Zr Zr Uiso 0.3098(2) 0.25000 0.1893(2) 1.000 0.0041 . . . .
Mn Mn Uiso 0.3157(7) 0.75000 0.1878(6) 1.000 0.0199 . . . .
F1 F Uiso 0.511(5) 0.25000 0.004(5) 1.000 0.0360 . . . .
F2 F Uiso 0.345(3) 0.25000 0.535(3) 1.000 0.0400 . . . .
F3 F Uiso 0.3360(19) 0.75000 0.5466(19) 1.000 0.0119 . . . .
F4 F Uiso 0.048(2) 0.25000 0.844(2) 1.000 0.0148 . . . .
F5 F Uiso 0.039(3) 0.75000 0.835(3) 1.000 0.0388 . . . .
F6 F Uiso 0.3052(13) 0.001(2) 0.1995(13) 1.000 0.0279 . . . .

loop_
_geom_angle_atom_site_label_1
_geom_angle_atom_site_label_2
_geom_angle_atom_site_label_3
_geom_angle
_geom_angle_site_symmetry_1
_geom_angle_site_symmetry_2
_geom_angle_site_symmetry_3
_geom_angle_publ_flag
F1 Zr F2 142.2(10) . . . yes
F1 Zr F6 92.3(3) . . . yes
F1 Zr F4 78.4(9) . . 1_554 yes
F1 Zr F5 146.8(10) . . 2_546 yes
F1 Zr F3 75.0(9) . . 2_646 yes
F1 Zr F6 92.3(3) . . 4_555 yes
F2 Zr F6 87.9(3) . . . yes
F2 Zr F4 139.3(7) . . 1_554 yes
F2 Zr F5 71.0(7) . . 2_546 yes
F2 Zr F3 67.2(7) . . 2_646 yes
F2 Zr F6 87.9(3) . . 4_555 yes
F4 Zr F6 91.0(3) 1_554 . . yes
F5 Zr F6 88.4(3) 2_546 . . yes
F3 Zr F6 90.0(3) 2_646 . . yes
F6 Zr F6 175.3(4) . . 4_555 yes
F4 Zr F5 68.3(6) 1_554 . 2_546 yes
F3 Zr F4 153.5(6) 2_646 . 1_554 yes
F4 Zr F6 91.0(3) 1_554 . 4_555 yes
F3 Zr F5 138.2(6) 2_646 . 2_546 yes
F5 Zr F6 88.4(3) 2_546 . 4_555 yes
F3 Zr F6 90.0(3) 2_646 . 4_555 yes
F3 Mn F5 135.4(7) . . 1_554 yes
F3 Mn F6 87.1(3) . . 1_565 yes
F3 Mn F4 69.5(5) . . 2_556 yes
F1 Mn F3 147.8(10) 2_655 . . yes
F2 Mn F3 65.7(7) 2_656 . . yes
F3 Mn F6 87.1(3) . . 4_555 yes
F5 Mn F6 90.8(3) 1_554 . 1_565 yes
F4 Mn F5 65.8(7) 2_556 . 1_554 yes
F1 Mn F5 76.8(11) 2_655 . 1_554 yes
F2 Mn F5 159.0(8) 2_656 . 1_554 yes
F5 Mn F6 90.8(3) 1_554 . 4_555 yes
F4 Mn F6 87.3(4) 2_556 . 1_565 yes
F1 Mn F6 93.4(3) 2_655 . 1_565 yes
F2 Mn F6 90.5(3) 2_656 . 1_565 yes
F6 Mn F6 173.2(5) 1_565 . 4_555 yes
F1 Mn F4 142.6(10) 2_655 . 2_556 yes
F2 Mn F4 135.2(7) 2_656 . 2_556 yes
F4 Mn F6 87.3(4) 2_556 . 4_555 yes
F1 Mn F2 82.2(11) 2_655 . 2_656 yes
F1 Mn F6 93.4(3) 2_655 . 4_555 yes
F2 Mn F6 90.5(3) 2_656 . 4_555 yes
Zr F1 Mn 176.8(17) . . 2_645 yes
Zr F2 Mn 116.9(10) . . 2_646 yes
Zr F3 Mn 110.4(6) 2_656 . . yes
Zr F4 Mn 112.7(6) 1_556 . 2_546 yes
Zr F5 Mn 113.2(9) 2_556 . 1_556 yes
Zr F6 Mn 174.3(5) . . 1_545 yes

loop_
_geom_bond_atom_site_label_1
_geom_bond_atom_site_label_2
_geom_bond_distance
_geom_bond_site_symmetry_1
_geom_bond_site_symmetry_2
_geom_bond_publ_flag
Zr F1 2.14(3) . . yes
Zr F2 2.136(18) . . yes
Zr F6 2.056(17) . . yes
Zr F4 2.071(12) . 1_554 yes
Zr F5 2.18(2) . 2_546 yes
Zr F3 2.114(12) . 2_646 yes
Zr F6 2.056(17) . 4_555 yes
Mn F3 2.259(12) . . yes
Mn F5 2.135(18) . 1_554 yes
Mn F6 2.074(16) . 1_565 yes
Mn F4 2.257(15) . 2_556 yes
Mn F1 2.02(3) . 2_655 yes
Mn F2 2.08(2) . 2_656 yes
Mn F6 2.074(16) . 4_555 yes
